data_4000036
loop_
_publ_author_name
'Muthuraman, Meiyappan'
'Masse, Ren\'e'
'Nicoud, Jean-Fran\,cois'
'Desiraju, Gautam R.'

_publ_section_title
;
 Molecular Complexation as a Design Tool in the Crystal Engineering of
 Noncentrosymmetric Structures. Ideal Orientation of Chromophores Linked
 by O--H&#x00B7;&#x00B7;&#x00B7;O and C--H&#x00B7;&#x00B7;&#x00B7;O Hydrogen
 Bonds for Nonlinear Optics
;
_journal_coden_ASTM CMATEX
_journal_issue 5
_journal_name_full 'Chemistry of Materials'
_journal_page_first 1473
_journal_page_last 1479
_journal_paper_doi 10.1021/cm000927y
_journal_volume 13
_journal_year 2001
_chemical_formula_sum 'C18 H16 N2 O4'
_chemical_formula_weight 324.34
_space_group_IT_number 4
_symmetry_cell_setting monoclinic
_symmetry_space_group_name_Hall 'P 2yb'
_symmetry_space_group_name_H-M 'P 1 21 1'
_cell_angle_alpha 90
_cell_angle_beta 94.719(10)
_cell_angle_gamma 90
_cell_formula_units_Z 2
_cell_length_a 5.6171(5)
_cell_length_b 7.75550(10)
_cell_length_c 18.185(2)
_cell_measurement_reflns_used 3100
_cell_measurement_temperature 296.2
_cell_measurement_theta_max 20.92
_cell_measurement_theta_min 2.08
_cell_volume 789.52(9)
_diffrn_ambient_temperature 296.2
_diffrn_measurement_device Nonius-KappaCCD
_diffrn_measurement_method 'Data from \f = 1\%, \f scans'
_diffrn_orient_matrix_UB_11 0.00000
_diffrn_orient_matrix_UB_12 0.00000
_diffrn_orient_matrix_UB_13 0.00000
_diffrn_orient_matrix_UB_21 0.00000
_diffrn_orient_matrix_UB_22 0.00000
_diffrn_orient_matrix_UB_23 0.00000
_diffrn_orient_matrix_UB_31 0.00000
_diffrn_orient_matrix_UB_32 0.00000
_diffrn_orient_matrix_UB_33 0.00000
_diffrn_radiation_detector CCD
_diffrn_radiation_monochromator graphite
_diffrn_radiation_source 'fine-focus sealed tube'
_diffrn_radiation_type 'Ag K\a'
_diffrn_radiation_wavelength 0.5608
_diffrn_reflns_av_R_equivalents 0.02519
_diffrn_reflns_av_sigmaI/netI 0.108
_diffrn_reflns_limit_h_max 7
_diffrn_reflns_limit_h_min -5
_diffrn_reflns_limit_k_max 9
_diffrn_reflns_limit_k_min -5
_diffrn_reflns_limit_l_max 22
_diffrn_reflns_limit_l_min -22
_diffrn_reflns_number 6200
_diffrn_reflns_reduction_process 'Lp corrections applied'
_diffrn_reflns_theta_max 20.92
_diffrn_reflns_theta_min 2.08
_diffrn_standards_decay_% 0.00
_diffrn_standards_interval_count 0
_diffrn_standards_number 0
_exptl_crystal_colour yellow
_exptl_crystal_density_diffrn 1.364
_exptl_crystal_density_meas ?
_exptl_crystal_description NONE
_exptl_crystal_size_max 0.19
_exptl_crystal_size_mid 0.16
_exptl_crystal_size_min 0.35
_reflns_number_gt 1387
_reflns_number_total 1720
_reflns_threshold_expression I>2.00\s(I)
_cod_original_sg_symbol_H-M 'P 21'
_cod_original_formula_sum 'C18 H16 N2 O4 '
_cod_database_code 4000036

loop_
_symmetry_equiv_pos_as_xyz
'   +x,   +y,   +z'
'   -x,1/2+y,   -z'

loop_
_atom_site_label
_atom_site_fract_x
_atom_site_fract_y
_atom_site_fract_z
_atom_site_U_iso_or_equiv
_atom_site_occupancy
_atom_site_refinement_flags
_atom_site_adp_type
_atom_site_calc_flag
_atom_site_calc_attached_atom
O(1) 0.0821(2) 0.0000 1.19277(7) 0.0524(4) 1.000 . Uani d ?
O(2) 0.3378(4) -0.0393(3) 0.62442(9) 0.0773(6) 1.000 . Uani d ?
O(3) 0.6586(4) 0.1023(4) 0.65588(9) 0.0872(7) 1.000 . Uani d ?
O(4) 0.3436(3) 0.1762(3) 1.28728(8) 0.0635(5) 1.000 . Uani d ?
N(1) 0.4762(4) 0.0308(3) 0.67129(11) 0.0597(7) 1.000 . Uani d ?
N(2) 0.4959(3) 0.0817(3) 1.33057(10) 0.0495(5) 1.000 . Uani d ?
C(1) 0.1465(3) 0.0066(3) 1.12164(10) 0.0374(5) 1.000 . Uani d ?
C(2) 0.0001(4) -0.0765(3) 1.06764(12) 0.0446(6) 1.000 . Uani d ?
C(3) 0.0565(3) -0.0757(3) 0.99538(12) 0.0425(6) 1.000 . Uani d ?
C(4) 0.2586(3) 0.0107(3) 0.97331(9) 0.0315(5) 1.000 . Uani d ?
C(5) 0.4026(3) 0.0937(3) 1.02899(10) 0.0387(5) 1.000 . Uani d ?
C(6) 0.3476(3) 0.0922(3) 1.10230(11) 0.0408(6) 1.000 . Uani d ?
C(7) 0.3134(3) 0.0151(3) 0.89542(10) 0.0348(5) 1.000 . Uani d ?
C(8) 0.1669(4) -0.0638(4) 0.83965(11) 0.0480(6) 1.000 . Uani d ?
C(9) 0.2160(4) -0.0595(4) 0.76600(12) 0.0549(7) 1.000 . Uani d ?
C(10) 0.4171(4) 0.0259(3) 0.74792(11) 0.0446(6) 1.000 . Uani d ?
C(11) 0.5674(4) 0.1082(4) 0.80083(12) 0.0502(6) 1.000 . Uani d ?
C(12) 0.5162(4) 0.1012(4) 0.87375(11) 0.0469(6) 1.000 . Uani d ?
C(13) 0.6801(4) 0.0013(4) 1.30316(11) 0.0530(7) 1.000 . Uani d ?
C(14) 0.8362(4) -0.0924(4) 1.34868(12) 0.0552(7) 1.000 . Uani d ?
C(15) 0.8090(4) -0.1083(4) 1.42319(12) 0.0496(7) 1.000 . Uani d ?
C(16) 0.6199(4) -0.0235(4) 1.44934(11) 0.0558(7) 1.000 . Uani d ?
C(17) 0.4638(4) 0.0715(4) 1.40367(12) 0.0551(7) 1.000 . Uani d ?
C(18) 0.9797(5) -0.2143(4) 1.47317(13) 0.0717(9) 1.000 . Uani d ?
H(1) 0.2208 0.0779 1.2274 0.031 1.000 . Uiso c ?
H(2) -0.1574 -0.1417 1.0823 0.076 1.000 . Uiso c ?
H(3) -0.0572 -0.1434 0.9548 0.076 1.000 . Uiso c ?
H(4) 0.5602 0.1596 1.0149 0.076 1.000 . Uiso c ?
H(5) 0.4610 0.1585 1.1434 0.076 1.000 . Uiso c ?
H(6) 0.0094 -0.1308 0.8541 0.076 1.000 . Uiso c ?
H(7) 0.0996 -0.1212 0.7242 0.076 1.000 . Uiso c ?
H(8) 0.7221 0.1766 0.7852 0.076 1.000 . Uiso c ?
H(9) 0.6338 0.1640 0.9150 0.076 1.000 . Uiso c ?
H(10) 0.7040 0.0090 1.2452 0.076 1.000 . Uiso c ?
H(11) 0.9856 -0.1545 1.3262 0.076 1.000 . Uiso c ?
H(12) 0.5920 -0.0323 1.5072 0.076 1.000 . Uiso c ?
H(13) 0.3169 0.1370 1.4257 0.076 1.000 . Uiso c ?
H(14) 0.9422 -0.1945 1.5293 0.076 1.000 . Uiso c ?
H(15) 0.9555 -0.3491 1.4586 0.076 1.000 . Uiso c ?
H(16) 1.1602 -0.1762 1.4652 0.076 1.000 . Uiso c ?
